data_4119505
loop_
_publ_author_name
'Jordan M. Hoyt'
'Kevin T. Sylvester'
'Scott P. Semproni'
'Paul J. Chirik'

_publ_section_title
;
 Synthesis and Electronic Structure of Bis(imino)pyridine Iron
 Metallacyclic Intermediates in Iron-Catalyzed Cyclization Reactions
;
_journal_name_full 'Journal of the American Chemical Society'
_journal_page_first 4862
_journal_page_last 4877
_journal_paper_doi 10.1021/ja400895j
_journal_volume 135
_journal_year 2013
_chemical_formula_sum 'C43 H57 Fe N3'
_chemical_formula_weight 671.77
_chemical_name_systematic
;
 ?
;
_space_group_IT_number 14
_symmetry_cell_setting monoclinic
_symmetry_space_group_name_Hall '-P 2ybc'
_symmetry_space_group_name_H-M 'P 1 21/c 1'
_atom_sites_solution_hydrogens geom
_atom_sites_solution_primary direct
_atom_sites_solution_secondary difmap
_audit_creation_method SHELXL-97
_cell_angle_alpha 90.000
_cell_angle_beta 97.324(5)
_cell_angle_gamma 90.000
_cell_formula_units_Z 4
_cell_length_a 8.709(5)
_cell_length_b 16.587(5)
_cell_length_c 24.956(5)
_cell_measurement_reflns_used 8793
_cell_measurement_temperature 100(2)
_cell_measurement_theta_max 65.80
_cell_measurement_theta_min 3.21
_cell_volume 3576(2)
_computing_cell_refinement 'BRUKER, APEX II SOFTWARE SUITE'
_computing_data_collection 'BRUKER, APEX II SOFTWARE SUITE'
_computing_data_reduction 'BRUKER, APEX II SOFTWARE SUITE'
_computing_molecular_graphics 'Ortep-3 for Windows (Farrugia, 1997)'
_computing_structure_refinement 'SHELXL-97 (Sheldrick, 2008)'
_computing_structure_solution 'SIR-92 (Giacovazzo, 1994)'
_diffrn_ambient_temperature 100(2)
_diffrn_measured_fraction_theta_full 0.980
_diffrn_measured_fraction_theta_max 0.980
_diffrn_measurement_device_type 'Bruker APEX II CCD'
_diffrn_measurement_method 'phi and omega scans'
_diffrn_radiation_monochromator graphite
_diffrn_radiation_source 'fine-focus sealed tube'
_diffrn_radiation_type CuK\a
_diffrn_radiation_wavelength 1.54184
_diffrn_reflns_av_R_equivalents 0.0281
_diffrn_reflns_av_sigmaI/netI 0.0323
_diffrn_reflns_limit_h_max 9
_diffrn_reflns_limit_h_min -10
_diffrn_reflns_limit_k_max 15
_diffrn_reflns_limit_k_min -19
_diffrn_reflns_limit_l_max 29
_diffrn_reflns_limit_l_min -27
_diffrn_reflns_number 17495
_diffrn_reflns_theta_full 65.98
_diffrn_reflns_theta_max 65.98
_diffrn_reflns_theta_min 3.21
_exptl_absorpt_coefficient_mu 3.627
_exptl_absorpt_correction_T_max 0.7527
_exptl_absorpt_correction_T_min 0.6502
_exptl_absorpt_correction_type multi-scan
_exptl_absorpt_process_details 'SADABS V2008/1 (Bruker AXS)'
_exptl_crystal_colour black
_exptl_crystal_density_diffrn 1.248
_exptl_crystal_description rectangle
_exptl_crystal_F_000 1448
_exptl_crystal_size_max 0.085
_exptl_crystal_size_mid 0.078
_exptl_crystal_size_min 0.034
_refine_diff_density_max 0.864
_refine_diff_density_min -0.682
_refine_diff_density_rms 0.081
_refine_ls_extinction_method none
_refine_ls_goodness_of_fit_ref 1.170
_refine_ls_hydrogen_treatment constr
_refine_ls_matrix_type full
_refine_ls_number_parameters 441
_refine_ls_number_reflns 6103
_refine_ls_number_restraints 3
_refine_ls_restrained_S_all 1.181
_refine_ls_R_factor_all 0.0825
_refine_ls_R_factor_gt 0.0735
_refine_ls_shift/su_max 0.001
_refine_ls_shift/su_mean 0.000
_refine_ls_structure_factor_coef Fsqd
_refine_ls_weighting_details 'calc w=1/[\s^2^(Fo^2^)+(0.0505P)^2^+15.4228P] where P=(Fo^2^+2Fc^2^)/3'
_refine_ls_weighting_scheme calc
_refine_ls_wR_factor_gt 0.1934
_refine_ls_wR_factor_ref 0.1980
_reflns_number_gt 5262
_reflns_number_total 6103
_reflns_threshold_expression >2\s(I)
_cod_data_source_file ja400895j_si_001_1.cif
_cod_data_source_block jmh7
_cod_database_code 4119505

loop_
_symmetry_equiv_pos_as_xyz
'x, y, z'
'-x, y+1/2, -z+1/2'
'-x, -y, -z'
'x, -y-1/2, z-1/2'

loop_
_atom_site_label
_atom_site_type_symbol
_atom_site_fract_x
_atom_site_fract_y
_atom_site_fract_z
_atom_site_U_iso_or_equiv
_atom_site_adp_type
_atom_site_occupancy
_atom_site_symmetry_multiplicity
_atom_site_calc_flag
_atom_site_refinement_flags
_atom_site_disorder_assembly
_atom_site_disorder_group
C1 C 0.7417(6) 0.9233(3) 0.59492(19) 0.0285(11) Uani 1 1 d . . .
H1A H 0.8188 0.9348 0.5700 0.034 Uiso 1 1 calc R . .
H1B H 0.6419 0.9474 0.5793 0.034 Uiso 1 1 calc R . .
C2 C 0.7937(5) 0.9623(3) 0.64901(19) 0.0234(10) Uani 1 1 d . . .
C3 C 0.7552(5) 0.9226(3) 0.69694(18) 0.0214(9) Uani 1 1 d . . .
C4 C 0.6712(5) 0.8507(3) 0.69513(19) 0.0225(10) Uani 1 1 d . . .
C5 C 0.6478(5) 0.8140(3) 0.74338(19) 0.0225(10) Uani 1 1 d . . .
H5 H 0.5877 0.7661 0.7430 0.027 Uiso 1 1 calc R . .
C6 C 0.7119(5) 0.8471(3) 0.79243(19) 0.0219(9) Uani 1 1 d . . .
C7 C 0.7936(5) 0.9196(3) 0.79189(18) 0.0214(9) Uani 1 1 d . . .
C8 C 0.8706(5) 0.9558(3) 0.84076(19) 0.0234(10) Uani 1 1 d . . .
C9 C 0.8682(6) 0.9117(3) 0.8931(2) 0.0310(11) Uani 1 1 d . . .
H9A H 0.7850 0.9343 0.9121 0.037 Uiso 1 1 calc R . .
H9B H 0.9679 0.9206 0.9162 0.037 Uiso 1 1 calc R . .
C10 C 0.7220(6) 0.8324(3) 0.5993(2) 0.0290(11) Uani 1 1 d . . .
H10A H 0.8244 0.8070 0.6097 0.035 Uiso 1 1 calc R . .
H10B H 0.6779 0.8104 0.5638 0.035 Uiso 1 1 calc R . .
C11 C 0.6153(6) 0.8125(3) 0.64141(19) 0.0278(11) Uani 1 1 d . . .
H11A H 0.5095 0.8320 0.6286 0.033 Uiso 1 1 calc R . .
H11B H 0.6103 0.7533 0.6459 0.033 Uiso 1 1 calc R . .
C12 C 0.7002(6) 0.8051(3) 0.84524(19) 0.0274(10) Uani 1 1 d . . .
H12A H 0.6906 0.7463 0.8391 0.033 Uiso 1 1 calc R . .
H12B H 0.6063 0.8239 0.8601 0.033 Uiso 1 1 calc R . .
C13 C 0.8423(7) 0.8224(3) 0.8856(2) 0.0410(13) Uani 1 1 d . . .
H13A H 0.8290 0.7975 0.9208 0.049 Uiso 1 1 calc R . .
H13B H 0.9344 0.7977 0.8727 0.049 Uiso 1 1 calc R . .
C14 C 0.9370(6) 1.0650(3) 0.61212(19) 0.0269(10) Uani 1 1 d . . .
C15 C 0.8543(6) 1.1161(3) 0.57487(19) 0.0283(11) Uani 1 1 d . . .
C16 C 0.9287(7) 1.1535(3) 0.5357(2) 0.0347(12) Uani 1 1 d . . .
H16 H 0.8719 1.1885 0.5103 0.042 Uiso 1 1 calc R . .
C17 C 1.0857(7) 1.1405(3) 0.5328(2) 0.0428(14) Uani 1 1 d . . .
H17 H 1.1362 1.1668 0.5061 0.051 Uiso 1 1 calc R . .
C18 C 1.1653(7) 1.0893(3) 0.5690(2) 0.0418(14) Uani 1 1 d . . .
H18 H 1.2722 1.0803 0.5671 0.050 Uiso 1 1 calc R . .
C19 C 1.0947(6) 1.0496(3) 0.6090(2) 0.0337(12) Uani 1 1 d . . .
C20 C 0.6794(6) 1.1308(3) 0.5729(2) 0.0287(11) Uani 1 1 d . . .
H20 H 0.6410 1.0983 0.6022 0.034 Uiso 1 1 calc R . .
C21 C 0.6416(8) 1.2199(3) 0.5820(2) 0.0467(15) Uani 1 1 d . . .
H21A H 0.6771 1.2528 0.5534 0.070 Uiso 1 1 calc R . .
H21B H 0.6942 1.2374 0.6171 0.070 Uiso 1 1 calc R . .
H21C H 0.5296 1.2263 0.5814 0.070 Uiso 1 1 calc R . .
C22 C 0.5934(6) 1.1033(3) 0.5188(2) 0.0368(12) Uani 1 1 d . . .
H22A H 0.4815 1.1061 0.5201 0.055 Uiso 1 1 calc R . .
H22B H 0.6226 1.0477 0.5116 0.055 Uiso 1 1 calc R . .
H22C H 0.6208 1.1385 0.4899 0.055 Uiso 1 1 calc R . .
C23 C 1.1837(6) 0.9886(3) 0.6455(3) 0.0413(14) Uani 1 1 d . . .
H23 H 1.1335 0.9846 0.6793 0.050 Uiso 1 1 calc R . .
C24 C 1.3541(7) 1.0115(4) 0.6617(3) 0.0542(17) Uani 1 1 d . . .
H24A H 1.4096 1.0081 0.6300 0.081 Uiso 1 1 calc R . .
H24B H 1.4011 0.9743 0.6896 0.081 Uiso 1 1 calc R . .
H24C H 1.3603 1.0667 0.6758 0.081 Uiso 1 1 calc R . .
C25 C 1.1741(7) 0.9051(4) 0.6183(3) 0.0526(17) Uani 1 1 d . . .
H25A H 1.0654 0.8886 0.6107 0.079 Uiso 1 1 calc R . .
H25B H 1.2311 0.8657 0.6425 0.079 Uiso 1 1 calc R . .
H25C H 1.2196 0.9078 0.5844 0.079 Uiso 1 1 calc R . .
C26 C 1.0341(6) 1.0600(3) 0.8801(2) 0.0292(11) Uani 1 1 d . . .
C27 C 1.1961(6) 1.0540(3) 0.8812(2) 0.0358(12) Uani 1 1 d . . .
C28 C 1.2905(7) 1.0947(3) 0.9219(3) 0.0440(15) Uani 1 1 d . . .
H28 H 1.3997 1.0913 0.9230 0.053 Uiso 1 1 calc R . .
C29 C 1.2296(7) 1.1393(3) 0.9604(3) 0.0466(16) Uani 1 1 d . . .
H29 H 1.2963 1.1671 0.9874 0.056 Uiso 1 1 calc R . .
C30 C 1.0710(7) 1.1437(3) 0.9598(2) 0.0388(13) Uani 1 1 d . . .
H30 H 1.0293 1.1744 0.9866 0.047 Uiso 1 1 calc R . .
C31 C 0.9711(6) 1.1037(3) 0.9204(2) 0.0296(11) Uani 1 1 d . . .
C32 C 1.2657(6) 1.0014(4) 0.8404(3) 0.0446(14) Uani 1 1 d . . .
H32 H 1.1899 0.9992 0.8068 0.054 Uiso 1 1 calc R . .
C33 C 1.2873(8) 0.9144(4) 0.8626(3) 0.064(2) Uani 1 1 d . . .
H33A H 1.3221 0.8794 0.8349 0.096 Uiso 1 1 calc R . .
H33B H 1.1885 0.8944 0.8722 0.096 Uiso 1 1 calc R . .
H33C H 1.3648 0.9143 0.8947 0.096 Uiso 1 1 calc R . .
C34 C 1.4177(7) 1.0323(5) 0.8249(3) 0.064(2) Uani 1 1 d . . .
H34A H 1.4054 1.0886 0.8131 0.096 Uiso 1 1 calc R . .
H34B H 1.4483 0.9995 0.7954 0.096 Uiso 1 1 calc R . .
H34C H 1.4977 1.0289 0.8562 0.096 Uiso 1 1 calc R . .
C35 C 0.7975(6) 1.1068(3) 0.9245(2) 0.0312(11) Uani 1 1 d . . .
H35 H 0.7431 1.0726 0.8950 0.037 Uiso 1 1 calc R . .
C36 C 0.7631(7) 1.0724(3) 0.9788(2) 0.0392(13) Uani 1 1 d . . .
H36A H 0.8173 1.0209 0.9856 0.059 Uiso 1 1 calc R . .
H36B H 0.6514 1.0638 0.9776 0.059 Uiso 1 1 calc R . .
H36C H 0.7986 1.1104 1.0078 0.059 Uiso 1 1 calc R . .
C37 C 0.7310(7) 1.1924(3) 0.9181(2) 0.0429(14) Uani 1 1 d . . .
H37A H 0.7821 1.2269 0.9469 0.064 Uiso 1 1 calc R . .
H37B H 0.6195 1.1908 0.9204 0.064 Uiso 1 1 calc R . .
H37C H 0.7489 1.2141 0.8829 0.064 Uiso 1 1 calc R . .
C38A C 0.6713(9) 1.1309(5) 0.7254(4) 0.0281(13) Uani 0.619(10) 1 d P A 1
H38A H 0.6768 1.1599 0.6929 0.034 Uiso 0.619(10) 1 calc PR A 1
H38B H 0.6205 1.0802 0.7244 0.034 Uiso 0.619(10) 1 calc PR A 1
C39A C 0.7376(10) 1.1626(5) 0.7743(4) 0.0281(13) Uani 0.619(10) 1 d P A 1
H39A H 0.7288 1.1313 0.8056 0.034 Uiso 0.619(10) 1 calc PR A 1
C40A C 0.8206(11) 1.2405(5) 0.7828(4) 0.038(2) Uani 0.619(10) 1 d P A 1
H40A H 0.8763 1.2422 0.8199 0.046 Uiso 0.619(10) 1 calc PR A 1
H40B H 0.7445 1.2852 0.7791 0.046 Uiso 0.619(10) 1 calc PR A 1
C41A C 0.9327(13) 1.2525(7) 0.7435(5) 0.052(3) Uiso 0.619(10) 1 d PD A 1
H41A H 0.9866 1.3051 0.7475 0.063 Uiso 0.619(10) 1 calc PR A 1
H41B H 0.8874 1.2435 0.7056 0.063 Uiso 0.619(10) 1 calc PR A 1
C42A C 1.0426(9) 1.1747(5) 0.7701(4) 0.0281(13) Uani 0.619(10) 1 d PD A 1
H42A H 1.0632 1.1597 0.8070 0.034 Uiso 0.619(10) 1 calc PR A 1
C43A C 1.0951(9) 1.1383(5) 0.7273(4) 0.0281(13) Uani 0.619(10) 1 d P A 1
H43A H 1.0667 1.1588 0.6918 0.034 Uiso 0.619(10) 1 calc PR A 1
H43B H 1.1603 1.0924 0.7327 0.034 Uiso 0.619(10) 1 calc PR A 1
C38B C 0.6983(16) 1.1359(9) 0.7675(7) 0.029(2) Uani 0.381(10) 1 d P A 2
H38C H 0.7392 1.1638 0.7994 0.034 Uiso 0.381(10) 1 calc PR A 2
H38D H 0.6427 1.0870 0.7700 0.034 Uiso 0.381(10) 1 calc PR A 2
C39B C 0.7186(15) 1.1651(9) 0.7197(6) 0.029(2) Uani 0.381(10) 1 d P A 2
H39B H 0.6799 1.1394 0.6867 0.034 Uiso 0.381(10) 1 calc PR A 2
C40B C 0.8150(19) 1.2482(9) 0.7224(7) 0.054(5) Uani 0.381(10) 1 d PD A 2
H40C H 0.8533 1.2582 0.6873 0.065 Uiso 0.381(10) 1 calc PR A 2
H40D H 0.7469 1.2936 0.7297 0.065 Uiso 0.381(10) 1 calc PR A 2
C41B C 0.9537(17) 1.2430(10) 0.7678(6) 0.047(5) Uiso 0.381(10) 1 d PD A 2
H41C H 0.9304 1.2186 0.8020 0.057 Uiso 0.381(10) 1 calc PR A 2
H41D H 1.0165 1.2927 0.7737 0.057 Uiso 0.381(10) 1 calc PR A 2
C42B C 1.0094(14) 1.1805(7) 0.7244(5) 0.029(2) Uani 0.381(10) 1 d PD A 2
H42B H 0.9804 1.1762 0.6865 0.034 Uiso 0.381(10) 1 calc PR A 2
C43B C 1.1122(15) 1.1353(9) 0.7592(7) 0.029(2) Uani 0.381(10) 1 d P A 2
H43C H 1.1282 1.1478 0.7967 0.034 Uiso 0.381(10) 1 calc PR A 2
H43D H 1.1666 1.0917 0.7456 0.034 Uiso 0.381(10) 1 calc PR A 2
N1 N 0.8722(4) 1.0289(2) 0.65640(16) 0.0234(8) Uani 1 1 d . A .
N2 N 0.8125(4) 0.9595(2) 0.74488(15) 0.0205(8) Uani 1 1 d . A .
N3 N 0.9407(4) 1.0247(2) 0.83488(16) 0.0247(9) Uani 1 1 d . A .
Fe1 Fe 0.89046(8) 1.07365(4) 0.74505(3) 0.0269(2) Uani 1 1 d . . .

loop_
_atom_site_aniso_label
_atom_site_aniso_U_11
_atom_site_aniso_U_22
_atom_site_aniso_U_33
_atom_site_aniso_U_23
_atom_site_aniso_U_13
_atom_site_aniso_U_12
C1 0.032(3) 0.026(2) 0.029(3) -0.004(2) 0.011(2) -0.003(2)
C2 0.022(2) 0.018(2) 0.032(3) -0.0028(19) 0.0074(19) 0.0004(18)
C3 0.019(2) 0.018(2) 0.028(2) -0.0005(18) 0.0048(18) 0.0035(18)
C4 0.016(2) 0.018(2) 0.033(3) -0.0006(19) 0.0017(18) 0.0025(17)
C5 0.017(2) 0.013(2) 0.037(3) 0.0031(19) 0.0047(19) -0.0037(17)
C6 0.015(2) 0.019(2) 0.032(3) 0.0017(19) 0.0054(18) 0.0008(17)
C7 0.017(2) 0.018(2) 0.029(2) 0.0018(18) 0.0049(18) 0.0052(18)
C8 0.016(2) 0.022(2) 0.032(3) 0.0029(19) 0.0032(18) 0.0012(18)
C9 0.033(3) 0.027(3) 0.032(3) 0.004(2) -0.001(2) -0.010(2)
C10 0.033(3) 0.022(2) 0.032(3) -0.008(2) 0.008(2) 0.000(2)
C11 0.032(3) 0.019(2) 0.032(3) -0.0040(19) 0.005(2) -0.003(2)
C12 0.029(3) 0.019(2) 0.034(3) 0.004(2) 0.004(2) -0.0036(19)
C13 0.046(3) 0.032(3) 0.044(3) 0.010(2) 0.002(3) 0.001(2)
C14 0.032(3) 0.021(2) 0.030(3) -0.0047(19) 0.016(2) -0.003(2)
C15 0.038(3) 0.023(2) 0.025(2) -0.0035(19) 0.011(2) -0.005(2)
C16 0.048(3) 0.028(3) 0.030(3) 0.000(2) 0.016(2) -0.007(2)
C17 0.054(4) 0.041(3) 0.039(3) -0.002(3) 0.028(3) -0.011(3)
C18 0.036(3) 0.041(3) 0.054(4) -0.003(3) 0.029(3) -0.008(3)
C19 0.036(3) 0.027(3) 0.042(3) -0.003(2) 0.019(2) -0.001(2)
C20 0.036(3) 0.025(2) 0.027(2) 0.001(2) 0.014(2) 0.002(2)
C21 0.072(4) 0.033(3) 0.039(3) 0.003(2) 0.022(3) 0.009(3)
C22 0.034(3) 0.044(3) 0.033(3) 0.007(2) 0.007(2) 0.003(2)
C23 0.033(3) 0.039(3) 0.057(4) 0.001(3) 0.023(3) 0.004(2)
C24 0.028(3) 0.053(4) 0.085(5) 0.007(3) 0.021(3) 0.008(3)
C25 0.044(3) 0.034(3) 0.086(5) -0.003(3) 0.033(3) 0.003(3)
C26 0.028(2) 0.019(2) 0.037(3) 0.009(2) -0.008(2) -0.008(2)
C27 0.029(3) 0.023(2) 0.052(3) 0.012(2) -0.009(2) -0.005(2)
C28 0.031(3) 0.034(3) 0.060(4) 0.019(3) -0.020(3) -0.016(2)
C29 0.048(4) 0.029(3) 0.054(4) 0.012(3) -0.026(3) -0.016(3)
C30 0.053(3) 0.023(3) 0.035(3) 0.006(2) -0.015(3) -0.008(2)
C31 0.035(3) 0.017(2) 0.033(3) 0.006(2) -0.011(2) -0.002(2)
C32 0.024(3) 0.043(3) 0.066(4) 0.011(3) -0.002(3) 0.000(2)
C33 0.048(4) 0.035(3) 0.110(6) 0.016(4) 0.014(4) 0.014(3)
C34 0.029(3) 0.074(5) 0.088(5) 0.012(4) 0.001(3) -0.010(3)
C35 0.035(3) 0.025(2) 0.030(3) -0.002(2) -0.009(2) 0.003(2)
C36 0.039(3) 0.040(3) 0.036(3) -0.002(2) -0.005(2) 0.004(3)
C37 0.052(4) 0.031(3) 0.040(3) -0.004(2) -0.016(3) 0.007(3)
C38A 0.023(2) 0.021(2) 0.040(3) -0.001(2) 0.0047(19) -0.0080(17)
C39A 0.023(2) 0.021(2) 0.040(3) -0.001(2) 0.0047(19) -0.0080(17)
C40A 0.047(5) 0.016(4) 0.056(6) -0.013(4) 0.024(4) -0.005(4)
C42A 0.023(2) 0.021(2) 0.040(3) -0.001(2) 0.0047(19) -0.0080(17)
C43A 0.023(2) 0.021(2) 0.040(3) -0.001(2) 0.0047(19) -0.0080(17)
C38B 0.021(4) 0.031(4) 0.035(5) 0.006(3) 0.005(3) -0.001(3)
C39B 0.021(4) 0.031(4) 0.035(5) 0.006(3) 0.005(3) -0.001(3)
C40B 0.053(10) 0.022(7) 0.084(13) 0.002(8) -0.009(9) 0.009(7)
C42B 0.021(4) 0.031(4) 0.035(5) 0.006(3) 0.005(3) -0.001(3)
C43B 0.021(4) 0.031(4) 0.035(5) 0.006(3) 0.005(3) -0.001(3)
N1 0.0215(19) 0.0197(19) 0.030(2) 0.0009(16) 0.0088(16) 0.0006(16)
N2 0.0166(18) 0.0184(18) 0.027(2) 0.0012(15) 0.0041(15) 0.0000(15)
N3 0.0228(19) 0.0164(19) 0.033(2) 0.0017(16) -0.0026(16) -0.0042(15)
Fe1 0.0182(4) 0.0147(4) 0.0479(5) -0.0006(3) 0.0051(3) -0.0019(3)

loop_
_atom_type_symbol
_atom_type_description
_atom_type_scat_dispersion_real
_atom_type_scat_dispersion_imag
_atom_type_scat_source
C C 0.0181 0.0091 'International Tables Vol C Tables 4.2.6.8 and 6.1.1.4'
H H 0.0000 0.0000 'International Tables Vol C Tables 4.2.6.8 and 6.1.1.4'
N N 0.0311 0.0180 'International Tables Vol C Tables 4.2.6.8 and 6.1.1.4'
Fe Fe -1.1336 3.1974 'International Tables Vol C Tables 4.2.6.8 and 6.1.1.4'

loop_
_geom_angle_atom_site_label_1
_geom_angle_atom_site_label_2
_geom_angle_atom_site_label_3
_geom_angle
C2 C1 C10 112.5(4)
N1 C2 C3 116.4(4)
N1 C2 C1 125.6(4)
C3 C2 C1 118.0(4)
N2 C3 C4 122.5(4)
N2 C3 C2 114.8(4)
C4 C3 C2 122.7(4)
C5 C4 C3 118.8(4)
C5 C4 C11 121.4(4)
C3 C4 C11 119.8(4)
C4 C5 C6 120.2(4)
C5 C6 C7 118.6(4)
C5 C6 C12 121.5(4)
C7 C6 C12 119.9(4)
N2 C7 C6 122.6(4)
N2 C7 C8 115.3(4)
C6 C7 C8 122.1(4)
N3 C8 C7 116.1(4)
N3 C8 C9 125.5(4)
C7 C8 C9 118.4(4)
C8 C9 C13 113.0(4)
C1 C10 C11 110.4(4)
C4 C11 C10 111.4(4)
C6 C12 C13 110.6(4)
C9 C13 C12 111.3(4)
C15 C14 C19 119.9(4)
C15 C14 N1 123.3(4)
C19 C14 N1 116.7(4)
C16 C15 C14 119.7(5)
C16 C15 C20 117.2(5)
C14 C15 C20 123.0(4)
C15 C16 C17 121.1(5)
C18 C17 C16 118.8(5)
C17 C18 C19 122.1(5)
C18 C19 C14 118.3(5)
C18 C19 C23 120.5(5)
C14 C19 C23 121.1(4)
C22 C20 C21 109.2(4)
C22 C20 C15 110.7(4)
C21 C20 C15 112.2(4)
C19 C23 C24 113.4(5)
C19 C23 C25 110.0(5)
C24 C23 C25 109.6(5)
C31 C26 C27 120.2(5)
C31 C26 N3 122.7(4)
C27 C26 N3 116.9(5)
C28 C27 C26 118.3(6)
C28 C27 C32 121.0(5)
C26 C27 C32 120.6(5)
C29 C28 C27 121.8(6)
C28 C29 C30 119.6(5)
C29 C30 C31 121.1(6)
C30 C31 C26 118.9(5)
C30 C31 C35 118.0(5)
C26 C31 C35 123.0(4)
C34 C32 C27 114.3(5)
C34 C32 C33 109.7(5)
C27 C32 C33 109.6(5)
C31 C35 C37 112.8(4)
C31 C35 C36 110.7(4)
C37 C35 C36 108.9(5)
C39A C38A Fe1 72.9(5)
C38A C39A C40A 126.7(9)
C38A C39A Fe1 69.5(5)
C40A C39A Fe1 109.3(6)
C39A C40A C41A 111.9(8)
C40A C41A C42A 91.5(8)
C43A C42A C41A 105.2(8)
C43A C42A Fe1 71.7(4)
C41A C42A Fe1 100.5(6)
C42A C43A Fe1 72.0(5)
C39B C38B Fe1 74.7(9)
C38B C39B C40B 113.9(14)
C38B C39B Fe1 69.3(8)
C40B C39B Fe1 104.4(8)
C41B C40B C39B 109.7(12)
C40B C41B C42B 79.6(10)
C43B C42B C41B 98.8(12)
C43B C42B Fe1 72.3(8)
C41B C42B Fe1 100.0(9)
C42B C43B Fe1 70.3(7)
C2 N1 C14 119.8(4)
C2 N1 Fe1 112.2(3)
C14 N1 Fe1 127.9(3)
C7 N2 C3 117.2(4)
C7 N2 Fe1 121.9(3)
C3 N2 Fe1 120.3(3)
C8 N3 C26 119.6(4)
C8 N3 Fe1 111.8(3)
C26 N3 Fe1 128.6(3)
N2 Fe1 C38B 100.5(4)
N2 Fe1 C38A 97.3(3)
C38B Fe1 C38A 28.7(4)
N2 Fe1 C42B 161.6(3)
C38B Fe1 C42B 94.8(5)
C38A Fe1 C42B 91.3(4)
N2 Fe1 C39B 116.0(4)
C38B Fe1 C39B 36.0(6)
C38A Fe1 C39B 19.4(3)
C42B Fe1 C39B 71.9(5)
N2 Fe1 C43A 138.5(3)
C38B Fe1 C43A 120.9(5)
C38A Fe1 C43A 117.8(4)
C42B Fe1 C43A 27.3(4)
C39B Fe1 C43A 98.5(5)
N2 Fe1 C42A 156.6(2)
C38B Fe1 C42A 91.2(5)
C38A Fe1 C42A 102.5(3)
C42B Fe1 C42A 30.6(4)
C39B Fe1 C42A 85.3(5)
C43A Fe1 C42A 36.3(3)
N2 Fe1 C43B 137.4(4)
C38B Fe1 C43B 116.5(6)
C38A Fe1 C43B 125.3(5)
C42B Fe1 C43B 37.4(6)
C39B Fe1 C43B 106.5(6)
C43A Fe1 C43B 21.0(4)
C42A Fe1 C43B 25.3(4)
N2 Fe1 C39A 114.7(3)
C38B Fe1 C39A 15.3(4)
C38A Fe1 C39A 37.5(4)
C42B Fe1 C39A 81.7(4)
C39B Fe1 C39A 36.3(4)
C43A Fe1 C39A 106.7(3)
C42A Fe1 C39A 76.0(3)
C43B Fe1 C39A 101.3(5)
N2 Fe1 N1 73.40(14)
C38B Fe1 N1 116.8(5)
C38A Fe1 N1 88.4(3)
C42B Fe1 N1 90.7(3)
C39B Fe1 N1 89.1(4)
C43A Fe1 N1 85.5(3)
C42A Fe1 N1 119.0(2)
C43B Fe1 N1 104.9(5)
C39A Fe1 N1 124.5(3)
N2 Fe1 N3 72.63(14)
C38B Fe1 N3 88.5(4)
C38A Fe1 N3 114.9(3)
C42B Fe1 N3 118.2(4)
C39B Fe1 N3 123.6(4)
C43A Fe1 N3 107.7(3)
C42A Fe1 N3 87.7(2)
C43B Fe1 N3 87.4(4)
C39A Fe1 N3 87.8(3)
N1 Fe1 N3 140.69(13)

loop_
_geom_bond_atom_site_label_1
_geom_bond_atom_site_label_2
_geom_bond_distance
C1 C2 1.513(7)
C1 C10 1.523(6)
C2 N1 1.299(6)
C2 C3 1.442(6)
C3 N2 1.379(6)
C3 C4 1.397(6)
C4 C5 1.388(6)
C4 C11 1.507(6)
C5 C6 1.392(7)
C6 C7 1.398(6)
C6 C12 1.506(6)
C7 N2 1.375(6)
C7 C8 1.445(7)
C8 N3 1.313(6)
C8 C9 1.500(7)
C9 C13 1.507(7)
C10 C11 1.525(7)
C12 C13 1.520(7)
C14 C15 1.390(7)
C14 C19 1.409(7)
C14 N1 1.434(6)
C15 C16 1.387(7)
C15 C20 1.538(7)
C16 C17 1.395(8)
C17 C18 1.362(9)
C18 C19 1.401(7)
C19 C23 1.510(8)
C20 C22 1.527(7)
C20 C21 1.536(7)
C23 C24 1.535(8)
C23 C25 1.540(8)
C26 C31 1.407(8)
C26 C27 1.411(7)
C26 N3 1.429(6)
C27 C28 1.397(8)
C27 C32 1.524(9)
C28 C29 1.372(9)
C29 C30 1.381(9)
C30 C31 1.394(7)
C31 C35 1.529(7)
C32 C34 1.515(8)
C32 C33 1.548(8)
C35 C37 1.533(7)
C35 C36 1.534(7)
C38A C39A 1.386(14)
C38A Fe1 2.132(8)
C39A C40A 1.483(11)
C39A Fe1 2.176(9)
C40A C41A 1.481(14)
C41A C42A 1.690(12)
C42A C43A 1.356(13)
C42A Fe1 2.178(7)
C43A Fe1 2.174(8)
C38B C39B 1.32(2)
C38B Fe1 2.102(14)
C39B C40B 1.61(2)
C39B Fe1 2.168(13)
C40B C41B 1.549(10)
C41B C42B 1.616(9)
C42B C43B 1.39(2)
C42B Fe1 2.149(12)
C43B Fe1 2.173(13)
N1 Fe1 2.320(4)
N2 Fe1 2.012(4)
N3 Fe1 2.372(4)

loop_
_geom_torsion_atom_site_label_1
_geom_torsion_atom_site_label_2
_geom_torsion_atom_site_label_3
_geom_torsion_atom_site_label_4
_geom_torsion
C10 C1 C2 N1 153.2(4)
C10 C1 C2 C3 -26.2(6)
N1 C2 C3 N2 -2.4(6)
C1 C2 C3 N2 177.1(4)
N1 C2 C3 C4 180.0(4)
C1 C2 C3 C4 -0.6(6)
N2 C3 C4 C5 -1.5(6)
C2 C3 C4 C5 176.0(4)
N2 C3 C4 C11 -178.5(4)
C2 C3 C4 C11 -1.0(6)
C3 C4 C5 C6 -2.3(6)
C11 C4 C5 C6 174.6(4)
C4 C5 C6 C7 2.9(6)
C4 C5 C6 C12 -174.7(4)
C5 C6 C7 N2 0.2(6)
C12 C6 C7 N2 177.9(4)
C5 C6 C7 C8 -176.7(4)
C12 C6 C7 C8 1.0(6)
N2 C7 C8 N3 4.2(6)
C6 C7 C8 N3 -178.7(4)
N2 C7 C8 C9 -174.2(4)
C6 C7 C8 C9 2.9(6)
N3 C8 C9 C13 -155.1(5)
C7 C8 C9 C13 23.1(6)
C2 C1 C10 C11 53.5(6)
C5 C4 C11 C10 -147.8(4)
C3 C4 C11 C10 29.0(6)
C1 C10 C11 C4 -54.6(5)
C5 C6 C12 C13 147.7(4)
C7 C6 C12 C13 -29.9(6)
C8 C9 C13 C12 -52.1(6)
C6 C12 C13 C9 55.0(6)
C19 C14 C15 C16 -1.8(7)
N1 C14 C15 C16 175.1(4)
C19 C14 C15 C20 175.2(4)
N1 C14 C15 C20 -8.0(7)
C14 C15 C16 C17 0.2(8)
C20 C15 C16 C17 -176.9(5)
C15 C16 C17 C18 0.8(8)
C16 C17 C18 C19 -0.1(9)
C17 C18 C19 C14 -1.4(8)
C17 C18 C19 C23 175.3(5)
C15 C14 C19 C18 2.3(7)
N1 C14 C19 C18 -174.7(5)
C15 C14 C19 C23 -174.3(5)
N1 C14 C19 C23 8.7(7)
C16 C15 C20 C22 58.9(6)
C14 C15 C20 C22 -118.1(5)
C16 C15 C20 C21 -63.4(6)
C14 C15 C20 C21 119.6(5)
C18 C19 C23 C24 37.4(8)
C14 C19 C23 C24 -146.0(5)
C18 C19 C23 C25 -85.7(6)
C14 C19 C23 C25 90.8(6)
C31 C26 C27 C28 -2.2(7)
N3 C26 C27 C28 173.7(4)
C31 C26 C27 C32 175.2(5)
N3 C26 C27 C32 -9.0(7)
C26 C27 C28 C29 0.3(8)
C32 C27 C28 C29 -177.0(5)
C27 C28 C29 C30 0.9(8)
C28 C29 C30 C31 -0.4(8)
C29 C30 C31 C26 -1.5(7)
C29 C30 C31 C35 176.0(5)
C27 C26 C31 C30 2.7(7)
N3 C26 C31 C30 -172.9(4)
C27 C26 C31 C35 -174.6(4)
N3 C26 C31 C35 9.8(7)
C28 C27 C32 C34 -34.7(8)
C26 C27 C32 C34 148.1(5)
C28 C27 C32 C33 88.9(6)
C26 C27 C32 C33 -88.4(6)
C30 C31 C35 C37 64.2(6)
C26 C31 C35 C37 -118.5(5)
C30 C31 C35 C36 -58.1(6)
C26 C31 C35 C36 119.3(5)
Fe1 C38A C39A C40A 99.3(9)
C38A C39A C40A C41A -45.8(14)
Fe1 C39A C40A C41A 32.6(10)
C39A C40A C41A C42A -66.0(10)
C40A C41A C42A C43A 143.1(8)
C40A C41A C42A Fe1 69.4(7)
C41A C42A C43A Fe1 -96.2(6)
Fe1 C38B C39B C40B -97.1(11)
C38B C39B C40B C41B 42.4(18)
Fe1 C39B C40B C41B -31.0(15)
C39B C40B C41B C42B 70.0(14)
C40B C41B C42B C43B -157.4(12)
C40B C41B C42B Fe1 -83.9(11)
C41B C42B C43B Fe1 97.8(9)
C3 C2 N1 C14 169.8(4)
C1 C2 N1 C14 -9.6(7)
C3 C2 N1 Fe1 -9.5(5)
C1 C2 N1 Fe1 171.1(4)
C15 C14 N1 C2 84.6(6)
C19 C14 N1 C2 -98.4(5)
C15 C14 N1 Fe1 -96.2(5)
C19 C14 N1 Fe1 80.7(5)
C6 C7 N2 C3 -3.8(6)
C8 C7 N2 C3 173.2(4)
C6 C7 N2 Fe1 167.0(3)
C8 C7 N2 Fe1 -15.9(5)
C4 C3 N2 C7 4.5(6)
C2 C3 N2 C7 -173.2(4)
C4 C3 N2 Fe1 -166.5(3)
C2 C3 N2 Fe1 15.8(5)
C7 C8 N3 C26 -173.0(4)
C9 C8 N3 C26 5.3(7)
C7 C8 N3 Fe1 6.6(5)
C9 C8 N3 Fe1 -175.1(4)
C31 C26 N3 C8 -80.0(6)
C27 C26 N3 C8 104.2(5)
C31 C26 N3 Fe1 100.5(5)
C27 C26 N3 Fe1 -75.2(5)
C7 N2 Fe1 C38B -70.8(5)
C3 N2 Fe1 C38B 99.8(5)
C7 N2 Fe1 C38A -99.7(4)
C3 N2 Fe1 C38A 70.9(4)
C7 N2 Fe1 C42B 143.1(12)
C3 N2 Fe1 C42B -46.3(13)
C7 N2 Fe1 C39B -105.3(5)
C3 N2 Fe1 C39B 65.3(5)
C7 N2 Fe1 C43A 111.6(5)
C3 N2 Fe1 C43A -77.9(5)
C7 N2 Fe1 C42A 48.2(7)
C3 N2 Fe1 C42A -141.2(6)
C7 N2 Fe1 C43B 80.0(7)
C3 N2 Fe1 C43B -109.4(7)
C7 N2 Fe1 C39A -65.0(4)
C3 N2 Fe1 C39A 105.6(4)
C7 N2 Fe1 N1 174.1(3)
C3 N2 Fe1 N1 -15.3(3)
C7 N2 Fe1 N3 14.2(3)
C3 N2 Fe1 N3 -175.2(3)
C39B C38B Fe1 N2 -120.1(10)
C39B C38B Fe1 C38A -34.1(8)
C39B C38B Fe1 C42B 49.7(11)
C39B C38B Fe1 C43A 58.1(12)
C39B C38B Fe1 C42A 80.2(10)
C39B C38B Fe1 C43B 81.6(11)
C39B C38B Fe1 C39A 81(2)
C39B C38B Fe1 N1 -43.5(11)
C39B C38B Fe1 N3 167.9(10)
C39A C38A Fe1 N2 121.7(5)
C39A C38A Fe1 C38B 23.1(10)
C39A C38A Fe1 C42B -74.5(6)
C39A C38A Fe1 C39B -73.4(14)
C39A C38A Fe1 C43A -81.1(6)
C39A C38A Fe1 C42A -45.8(6)
C39A C38A Fe1 C43B -58.0(8)
C39A C38A Fe1 N1 -165.2(5)
C39A C38A Fe1 N3 47.6(6)
C43B C42B Fe1 N2 -84.5(15)
C41B C42B Fe1 N2 179.4(8)
C43B C42B Fe1 C38B 129.0(10)
C41B C42B Fe1 C38B 32.8(9)
C43B C42B Fe1 C38A 157.5(9)
C41B C42B Fe1 C38A 61.4(8)
C43B C42B Fe1 C39B 157.1(10)
C41B C42B Fe1 C39B 61.0(8)
C43B C42B Fe1 C43A -35.3(9)
C41B C42B Fe1 C43A -131.4(14)
C43B C42B Fe1 C42A 44.6(9)
C41B C42B Fe1 C42A -51.5(8)
C41B C42B Fe1 C43B -96.1(12)
C43B C42B Fe1 C39A 121.1(9)
C41B C42B Fe1 C39A 25.0(8)
C43B C42B Fe1 N1 -114.0(9)
C41B C42B Fe1 N1 149.8(8)
C43B C42B Fe1 N3 38.2(10)
C41B C42B Fe1 N3 -58.0(9)
C38B C39B Fe1 N2 71.1(10)
C40B C39B Fe1 N2 -178.5(8)
C40B C39B Fe1 C38B 110.4(15)
C38B C39B Fe1 C38A 54.3(14)
C40B C39B Fe1 C38A 165(2)
C38B C39B Fe1 C42B -126.8(11)
C40B C39B Fe1 C42B -16.4(9)
C38B C39B Fe1 C43A -132.6(10)
C40B C39B Fe1 C43A -22.1(10)
C38B C39B Fe1 C42A -98.7(10)
C40B C39B Fe1 C42A 11.8(9)
C38B C39B Fe1 C43B -112.6(11)
C40B C39B Fe1 C43B -2.1(11)
C38B C39B Fe1 C39A -26.0(7)
C40B C39B Fe1 C39A 84.4(12)
C38B C39B Fe1 N1 142.1(10)
C40B C39B Fe1 N1 -107.4(9)
C38B C39B Fe1 N3 -14.6(12)
C40B C39B Fe1 N3 95.9(9)
C42A C43A Fe1 N2 -143.2(5)
C42A C43A Fe1 C38B 39.5(9)
C42A C43A Fe1 C38A 72.4(7)
C42A C43A Fe1 C42B 57.9(9)
C42A C43A Fe1 C39B 69.8(7)
C42A C43A Fe1 C43B -44.5(13)
C42A C43A Fe1 C39A 33.5(7)
C42A C43A Fe1 N1 158.2(6)
C42A C43A Fe1 N3 -59.6(6)
C43A C42A Fe1 N2 92.4(8)
C41A C42A Fe1 N2 -164.9(5)
C43A C42A Fe1 C38B -146.9(7)
C41A C42A Fe1 C38B -44.2(7)
C43A C42A Fe1 C38A -120.2(6)
C41A C42A Fe1 C38A -17.6(6)
C43A C42A Fe1 C42B -49.6(8)
C41A C42A Fe1 C42B 53.1(8)
C43A C42A Fe1 C39B -111.4(7)
C41A C42A Fe1 C39B -8.7(6)
C41A C42A Fe1 C43A 102.7(8)
C43A C42A Fe1 C43B 36.0(10)
C41A C42A Fe1 C43B 138.7(14)
C43A C42A Fe1 C39A -147.0(6)
C41A C42A Fe1 C39A -44.3(6)
C43A C42A Fe1 N1 -25.0(7)
C41A C42A Fe1 N1 77.7(6)
C43A C42A Fe1 N3 124.7(6)
C41A C42A Fe1 N3 -132.6(5)
C42B C43B Fe1 N2 152.4(6)
C42B C43B Fe1 C38B -60.0(11)
C42B C43B Fe1 C38A -28.0(11)
C42B C43B Fe1 C39B -22.7(10)
C42B C43B Fe1 C43A 47.5(12)
C42B C43B Fe1 C42A -56.8(10)
C42B C43B Fe1 C39A -59.7(9)
C42B C43B Fe1 N1 70.9(9)
C42B C43B Fe1 N3 -147.0(8)
C38A C39A Fe1 N2 -68.2(6)
C40A C39A Fe1 N2 168.8(6)
C38A C39A Fe1 C38B -46(2)
C40A C39A Fe1 C38B -169(3)
C40A C39A Fe1 C38A -123.0(9)
C38A C39A Fe1 C42B 103.1(6)
C40A C39A Fe1 C42B -19.9(7)
C38A C39A Fe1 C39B 32.5(6)
C40A C39A Fe1 C39B -90.5(10)
C38A C39A Fe1 C43A 114.2(6)
C40A C39A Fe1 C43A -8.8(8)
C38A C39A Fe1 C42A 133.9(6)
C40A C39A Fe1 C42A 10.9(7)
C38A C39A Fe1 C43B 135.2(7)
C40A C39A Fe1 C43B 12.2(8)
C38A C39A Fe1 N1 18.1(7)
C40A C39A Fe1 N1 -104.9(6)
C38A C39A Fe1 N3 -138.0(5)
C40A C39A Fe1 N3 99.0(7)
C2 N1 Fe1 N2 13.2(3)
C14 N1 Fe1 N2 -166.0(4)
C2 N1 Fe1 C38B -80.4(6)
C14 N1 Fe1 C38B 100.4(6)
C2 N1 Fe1 C38A -84.9(4)
C14 N1 Fe1 C38A 95.9(4)
C2 N1 Fe1 C42B -176.1(5)
C14 N1 Fe1 C42B 4.7(5)
C2 N1 Fe1 C39B -104.2(5)
C14 N1 Fe1 C39B 76.6(5)
C2 N1 Fe1 C43A 157.1(4)
C14 N1 Fe1 C43A -22.1(4)
C2 N1 Fe1 C42A 171.7(4)
C14 N1 Fe1 C42A -7.5(5)
C2 N1 Fe1 C43B 148.9(5)
C14 N1 Fe1 C43B -30.3(6)
C2 N1 Fe1 C39A -95.7(4)
C14 N1 Fe1 C39A 85.1(5)
C2 N1 Fe1 N3 44.4(4)
C14 N1 Fe1 N3 -134.8(4)
C8 N3 Fe1 N2 -10.9(3)
C26 N3 Fe1 N2 168.6(4)
C8 N3 Fe1 C38B 90.7(5)
C26 N3 Fe1 C38B -89.8(6)
C8 N3 Fe1 C38A 79.2(4)
C26 N3 Fe1 C38A -101.3(5)
C8 N3 Fe1 C42B -174.7(4)
C26 N3 Fe1 C42B 4.8(6)
C8 N3 Fe1 C39B 99.2(6)
C26 N3 Fe1 C39B -81.3(6)
C8 N3 Fe1 C43A -147.3(4)
C26 N3 Fe1 C43A 32.2(5)
C8 N3 Fe1 C42A -178.0(4)
C26 N3 Fe1 C42A 1.5(4)
C8 N3 Fe1 C43B -152.7(5)
C26 N3 Fe1 C43B 26.8(6)
C8 N3 Fe1 C39A 105.9(4)
C26 N3 Fe1 C39A -74.6(5)
C8 N3 Fe1 N1 -42.2(4)
C26 N3 Fe1 N1 137.3(4)
